data_4022776
loop_
_publ_author_name
'Xiao-Ping Jiang'
'Ying Cheng'
'Gao-Feng Shi'
'Zhi-Mei Kang'

_publ_section_title
;
 A Versatile Strategy for Divergent and Diastereoselective
 Synthesis of Natural Product-Like Polyhydroxylated Indolizidines
;
_journal_name_full 'Journal of Organic Chemistry'
_journal_page_first 2212
_journal_page_last 2215
_journal_paper_doi 10.1021/jo0624290
_journal_volume 72
_journal_year 2007
_chemical_absolute_configuration rm
_chemical_formula_sum 'C15 H21 N O7'
_chemical_formula_weight 327.33
_chemical_name_systematic
; 
 ? 
;
_space_group_IT_number 4
_symmetry_cell_setting monoclinic
_symmetry_space_group_name_Hall 'P 2yb'
_symmetry_space_group_name_H-M 'P 1 21 1'
_atom_sites_solution_hydrogens geom
_atom_sites_solution_primary direct
_atom_sites_solution_secondary difmap
_audit_creation_method SHELXL-97
_cell_angle_alpha 90.00
_cell_angle_beta 108.59(3)
_cell_angle_gamma 90.00
_cell_formula_units_Z 2
_cell_length_a 11.003(2)
_cell_length_b 5.9276(12)
_cell_length_c 13.224(3)
_cell_measurement_reflns_used 1599
_cell_measurement_temperature 293(2)
_cell_measurement_theta_max 27.4
_cell_measurement_theta_min 2.3
_cell_volume 817.4(3)
_computing_cell_refinement 'CrystalClear (Rigaku/MSC Inc., 2005)'
_computing_data_collection 'CrystalClear (Rigaku/MSC Inc., 2005)'
_computing_data_reduction 'CrystalClear (Rigaku/MSC Inc., 2005)'
_computing_molecular_graphics 'Bruker SHELXTL'
_computing_publication_material 'Bruker SHELXTL'
_computing_structure_refinement 'SHELXL-97 (Sheldrick, 1997)'
_computing_structure_solution 'SHELXS-97 (Sheldrick, 1990)'
_diffrn_ambient_temperature 293(2)
_diffrn_detector_area_resol_mean 7.31
_diffrn_measured_fraction_theta_full 0.996
_diffrn_measured_fraction_theta_max 0.996
_diffrn_measurement_device_type 'rigaku saturn'
_diffrn_measurement_method '\w scans'
_diffrn_radiation_monochromator confocal
_diffrn_radiation_source 'rotating anode'
_diffrn_radiation_type MoK\a
_diffrn_radiation_wavelength 0.71073
_diffrn_reflns_av_R_equivalents 0.0619
_diffrn_reflns_av_sigmaI/netI 0.0578
_diffrn_reflns_limit_h_max 7
_diffrn_reflns_limit_h_min -13
_diffrn_reflns_limit_k_max 6
_diffrn_reflns_limit_k_min -7
_diffrn_reflns_limit_l_max 15
_diffrn_reflns_limit_l_min -15
_diffrn_reflns_number 5031
_diffrn_reflns_theta_full 25.01
_diffrn_reflns_theta_max 25.01
_diffrn_reflns_theta_min 1.62
_exptl_absorpt_coefficient_mu 0.106
_exptl_absorpt_correction_T_max 0.9979
_exptl_absorpt_correction_T_min 0.9689
_exptl_absorpt_correction_type multi-scan
_exptl_absorpt_process_details SADABS
_exptl_crystal_density_diffrn 1.330
_exptl_crystal_density_method 'not measured'
_exptl_crystal_F_000 348
_exptl_crystal_size_max 0.30
_exptl_crystal_size_mid 0.02
_exptl_crystal_size_min 0.02
_refine_diff_density_max 0.148
_refine_diff_density_min -0.169
_refine_diff_density_rms 0.037
_refine_ls_abs_structure_details 'None, Friedel Pairs merged'
_refine_ls_extinction_coef 0.052(6)
_refine_ls_extinction_expression Fc^*^=kFc[1+0.001xFc^2^\l^3^/sin(2\q)]^-1/4^
_refine_ls_extinction_method SHELXL
_refine_ls_goodness_of_fit_ref 1.091
_refine_ls_hydrogen_treatment constr
_refine_ls_matrix_type full
_refine_ls_number_parameters 213
_refine_ls_number_reflns 1579
_refine_ls_number_restraints 19
_refine_ls_restrained_S_all 1.161
_refine_ls_R_factor_all 0.0732
_refine_ls_R_factor_gt 0.0465
_refine_ls_shift/su_max 0.000
_refine_ls_shift/su_mean 0.000
_refine_ls_structure_factor_coef Fsqd
_refine_ls_weighting_details 'calc w=1/[\s^2^(Fo^2^)+(0.0441P)^2^+0.0000P] where P=(Fo^2^+2Fc^2^)/3'
_refine_ls_weighting_scheme calc
_refine_ls_wR_factor_gt 0.0912
_refine_ls_wR_factor_ref 0.0973
_reflns_number_gt 1188
_reflns_number_total 1579
_reflns_threshold_expression >2sigma(I)
_cod_data_source_file jo0624290si20070116_102135.cif
_cod_data_source_block r60924e
_cod_depositor_comments
;
The following automatic conversions were performed:
'_symmetry_cell_setting' value 'Monoclinic' changed to 'monoclinic'
according to '/home/saulius/struct/CIF-dictionaries/cif_core.dic'
dictionary named 'cif_core.dic' version 2.4.1 from
2010-06-29.

'_exptl_absorpt_correction_type' value 'MULTI-SCAN' changed
to 'multi-scan' according to
'/home/saulius/struct/CIF-dictionaries/cif_core.dic' dictionary named
'cif_core.dic' version 2.4.1 from
2010-06-29.

'_refine_ls_hydrogen_treatment' value 'CONSTR' changed to
'constr' according to '/home/saulius/struct/CIF-dictionaries/cif_core.dic'
dictionary named 'cif_core.dic' version 2.4.1 from 2010-06-29.

Automatic conversion script
Id: cif_fix_enum 1527 2010-12-29 10:47:43Z saulius 
;
_cod_original_sg_symbol_H-M 'P 21'
_cod_database_code 4022776

loop_
_symmetry_equiv_pos_as_xyz
'x, y, z'
'-x, y+1/2, -z'

loop_
_atom_site_label
_atom_site_type_symbol
_atom_site_fract_x
_atom_site_fract_y
_atom_site_fract_z
_atom_site_U_iso_or_equiv
_atom_site_adp_type
_atom_site_occupancy
_atom_site_symmetry_multiplicity
_atom_site_calc_flag
_atom_site_refinement_flags
O1 O 0.4825(4) 1.1977(7) 0.1152(3) 0.0931(13) Uani 1 1 d .
O2 O 0.4640(3) 0.9453(5) 0.2362(2) 0.0565(9) Uani 1 1 d .
O3 O 0.0567(3) 1.3695(4) 0.0562(2) 0.0499(8) Uani 1 1 d .
O4 O 0.2779(3) 1.1145(4) 0.3425(2) 0.0441(7) Uani 1 1 d .
O5 O 0.3423(3) 0.7789(5) 0.4133(2) 0.0711(11) Uani 1 1 d .
O6 O -0.0036(4) 0.9025(5) 0.3599(3) 0.0813(12) Uani 1 1 d .
O7 O 0.0120(5) 0.5578(4) 0.3083(3) 0.0892(15) Uani 1 1 d .
N1 N 0.1992(3) 1.0851(5) 0.0938(2) 0.0374(8) Uani 1 1 d .
C1 C 0.2608(4) 1.1514(8) 0.0157(3) 0.0542(12) Uani 1 1 d .
H1A H 0.2693 1.3140 0.0138 0.065 Uiso 1 1 calc R
H1B H 0.2122 1.0983 -0.0550 0.065 Uiso 1 1 calc R
C2 C 0.3909(4) 1.0389(8) 0.0549(4) 0.0605(13) Uani 1 1 d .
H2 H 0.4159 0.9734 -0.0036 0.073 Uiso 1 1 calc R
C3 C 0.3832(4) 0.8602(7) 0.1371(3) 0.0490(11) Uani 1 1 d .
H3 H 0.4114 0.7116 0.1210 0.059 Uiso 1 1 calc R
C4 C 0.2425(4) 0.8582(6) 0.1324(3) 0.0376(9) Uani 1 1 d .
H4 H 0.1977 0.7524 0.0758 0.045 Uiso 1 1 calc R
C5 C 0.2083(4) 0.7936(6) 0.2312(3) 0.0343(9) Uani 1 1 d .
H5 H 0.2190 0.6297 0.2385 0.041 Uiso 1 1 calc R
C6 C 0.0627(4) 0.8397(6) 0.2057(3) 0.0327(9) Uani 1 1 d .
H6 H 0.0167 0.7437 0.1452 0.039 Uiso 1 1 calc R
C7 C 0.0285(4) 1.0840(6) 0.1729(3) 0.0350(9) Uani 1 1 d .
H7A H -0.0632 1.0922 0.1370 0.042 Uiso 1 1 calc R
H7B H 0.0470 1.1742 0.2373 0.042 Uiso 1 1 calc R
C8 C 0.0950(4) 1.1900(6) 0.1019(3) 0.0351(9) Uani 1 1 d .
C9 C 0.5502(4) 1.1023(10) 0.2155(4) 0.0700(15) Uani 1 1 d .
C10 C 0.5772(7) 1.2861(11) 0.2973(5) 0.107(2) Uani 1 1 d U
H10A H 0.4984 1.3591 0.2947 0.161 Uiso 1 1 calc R
H10B H 0.6343 1.3944 0.2827 0.161 Uiso 1 1 calc R
H10C H 0.6162 1.2226 0.3669 0.161 Uiso 1 1 calc R
C11 C 0.6694(5) 0.9822(13) 0.2106(5) 0.119(3) Uani 1 1 d U
H11A H 0.7191 0.9339 0.2810 0.178 Uiso 1 1 calc R
H11B H 0.7196 1.0832 0.1832 0.178 Uiso 1 1 calc R
H11C H 0.6453 0.8533 0.1646 0.178 Uiso 1 1 calc R
C12 C 0.2865(4) 0.8932(6) 0.3379(3) 0.0410(10) Uani 1 1 d .
C13 C 0.3394(5) 1.2159(8) 0.4461(3) 0.0667(15) Uani 1 1 d .
H13A H 0.3020 1.1563 0.4969 0.100 Uiso 1 1 calc R
H13B H 0.3275 1.3764 0.4411 0.100 Uiso 1 1 calc R
H13C H 0.4294 1.1820 0.4688 0.100 Uiso 1 1 calc R
C14 C 0.0195(4) 0.7742(6) 0.2991(3) 0.0410(10) Uani 1 1 d .
C15 C -0.0175(7) 0.4750(9) 0.4015(4) 0.097(2) Uani 1 1 d U
H15A H 0.0471 0.5256 0.4651 0.146 Uiso 1 1 calc R
H15B H -0.0195 0.3131 0.4004 0.146 Uiso 1 1 calc R
H15C H -0.0996 0.5318 0.4006 0.146 Uiso 1 1 calc R

loop_
_atom_site_aniso_label
_atom_site_aniso_U_11
_atom_site_aniso_U_22
_atom_site_aniso_U_33
_atom_site_aniso_U_23
_atom_site_aniso_U_13
_atom_site_aniso_U_12
O1 0.077(3) 0.118(3) 0.075(3) 0.014(2) 0.012(2) -0.047(3)
O2 0.0377(18) 0.0755(19) 0.052(2) 0.0033(15) 0.0090(16) -0.0033(17)
O3 0.065(2) 0.0367(14) 0.0425(16) 0.0054(14) 0.0096(15) 0.0063(15)
O4 0.0508(18) 0.0345(14) 0.0372(17) -0.0047(12) 0.0002(14) -0.0019(14)
O5 0.090(3) 0.0478(17) 0.049(2) 0.0129(16) -0.0148(19) 0.0011(19)
O6 0.146(4) 0.0460(18) 0.084(2) -0.0029(17) 0.082(3) 0.000(2)
O7 0.191(5) 0.0348(15) 0.079(2) -0.0038(15) 0.095(3) -0.013(2)
N1 0.0412(19) 0.0371(15) 0.0350(18) 0.0070(14) 0.0138(15) 0.0006(16)
C1 0.063(3) 0.061(3) 0.046(3) 0.006(2) 0.028(2) -0.002(3)
C2 0.051(3) 0.086(4) 0.051(3) -0.008(3) 0.026(2) -0.011(3)
C3 0.041(2) 0.054(2) 0.056(3) -0.004(2) 0.021(2) 0.005(2)
C4 0.042(2) 0.0320(18) 0.039(2) -0.0039(17) 0.0124(19) 0.003(2)
C5 0.039(2) 0.0264(17) 0.033(2) 0.0018(16) 0.0045(19) 0.0001(17)
C6 0.034(2) 0.0336(18) 0.029(2) -0.0060(16) 0.0068(17) -0.0071(18)
C7 0.033(2) 0.0359(19) 0.033(2) -0.0003(16) 0.0075(18) 0.0070(19)
C8 0.042(3) 0.0284(18) 0.028(2) -0.0023(16) 0.0021(19) 0.001(2)
C9 0.040(3) 0.104(4) 0.066(3) 0.003(3) 0.017(3) -0.016(3)
C10 0.104(5) 0.112(5) 0.101(5) -0.020(4) 0.028(4) -0.048(4)
C11 0.054(4) 0.161(6) 0.149(6) -0.007(5) 0.044(4) 0.000(4)
C12 0.043(3) 0.033(2) 0.040(2) 0.0040(19) 0.003(2) 0.000(2)
C13 0.080(4) 0.054(3) 0.053(3) -0.015(2) 0.003(3) -0.010(3)
C14 0.050(3) 0.037(2) 0.040(3) -0.0041(18) 0.018(2) -0.004(2)
C15 0.184(6) 0.057(3) 0.087(4) 0.007(3) 0.095(4) -0.011(4)

loop_
_atom_type_symbol
_atom_type_description
_atom_type_scat_dispersion_real
_atom_type_scat_dispersion_imag
_atom_type_scat_source
C C 0.0033 0.0000 'International Tables Vol C Tables 4.2.6.8 and 6.1.1.4'
H H 0.0000 0.0000 'International Tables Vol C Tables 4.2.6.8 and 6.1.1.4'
N N 0.0061 0.0000 'International Tables Vol C Tables 4.2.6.8 and 6.1.1.4'
O O 0.0106 0.0000 'International Tables Vol C Tables 4.2.6.8 and 6.1.1.4'

loop_
_geom_angle_atom_site_label_1
_geom_angle_atom_site_label_2
_geom_angle_atom_site_label_3
_geom_angle
C9 O1 C2 109.1(4)
C9 O2 C3 108.4(3)
C12 O4 C13 115.9(3)
C14 O7 C15 116.8(3)
C8 N1 C1 122.3(3)
C8 N1 C4 126.3(3)
C1 N1 C4 108.7(3)
N1 C1 C2 104.0(3)
N1 C1 H1A 111.0
C2 C1 H1A 111.0
N1 C1 H1B 111.0
C2 C1 H1B 111.0
H1A C1 H1B 109.0
O1 C2 C1 108.9(4)
O1 C2 C3 104.4(3)
C1 C2 C3 106.6(3)
O1 C2 H2 112.2
C1 C2 H2 112.2
C3 C2 H2 112.2
O2 C3 C4 111.6(3)
O2 C3 C2 104.3(4)
C4 C3 C2 105.0(3)
O2 C3 H3 111.8
C4 C3 H3 111.8
C2 C3 H3 111.8
N1 C4 C5 112.8(3)
N1 C4 C3 102.7(3)
C5 C4 C3 119.4(3)
N1 C4 H4 107.0
C5 C4 H4 107.0
C3 C4 H4 107.0
C12 C5 C4 118.6(3)
C12 C5 C6 111.9(3)
C4 C5 C6 106.9(3)
C12 C5 H5 106.2
C4 C5 H5 106.2
C6 C5 H5 106.2
C14 C6 C7 111.3(3)
C14 C6 C5 110.4(3)
C7 C6 C5 111.9(3)
C14 C6 H6 107.7
C7 C6 H6 107.7
C5 C6 H6 107.7
C8 C7 C6 116.8(3)
C8 C7 H7A 108.1
C6 C7 H7A 108.1
C8 C7 H7B 108.1
C6 C7 H7B 108.1
H7A C7 H7B 107.3
O3 C8 N1 122.1(3)
O3 C8 C7 120.7(4)
N1 C8 C7 117.1(3)
O1 C9 O2 105.0(4)
O1 C9 C10 108.1(5)
O2 C9 C10 109.2(4)
O1 C9 C11 110.7(5)
O2 C9 C11 110.0(5)
C10 C9 C11 113.5(5)
C9 C10 H10A 109.5
C9 C10 H10B 109.5
H10A C10 H10B 109.5
C9 C10 H10C 109.5
H10A C10 H10C 109.5
H10B C10 H10C 109.5
C9 C11 H11A 109.5
C9 C11 H11B 109.5
H11A C11 H11B 109.5
C9 C11 H11C 109.5
H11A C11 H11C 109.5
H11B C11 H11C 109.5
O5 C12 O4 123.3(4)
O5 C12 C5 122.8(3)
O4 C12 C5 113.7(3)
O4 C13 H13A 109.5
O4 C13 H13B 109.5
H13A C13 H13B 109.5
O4 C13 H13C 109.5
H13A C13 H13C 109.5
H13B C13 H13C 109.5
O6 C14 O7 122.4(3)
O6 C14 C6 125.4(3)
O7 C14 C6 112.2(3)
O7 C15 H15A 109.5
O7 C15 H15B 109.5
H15A C15 H15B 109.5
O7 C15 H15C 109.5
H15A C15 H15C 109.5
H15B C15 H15C 109.5

loop_
_geom_bond_atom_site_label_1
_geom_bond_atom_site_label_2
_geom_bond_distance
O1 C9 1.415(6)
O1 C2 1.423(5)
O2 C9 1.416(6)
O2 C3 1.421(5)
O3 C8 1.229(4)
O4 C12 1.318(4)
O4 C13 1.450(5)
O5 C12 1.200(4)
O6 C14 1.191(4)
O7 C14 1.293(5)
O7 C15 1.457(5)
N1 C8 1.338(5)
N1 C1 1.458(5)
N1 C4 1.464(5)
C1 C2 1.513(6)
C1 H1A 0.9700
C1 H1B 0.9700
C2 C3 1.540(6)
C2 H2 0.9800
C3 C4 1.529(5)
C3 H3 0.9800
C4 C5 1.520(5)
C4 H4 0.9800
C5 C12 1.518(5)
C5 C6 1.553(5)
C5 H5 0.9800
C6 C14 1.509(5)
C6 C7 1.524(5)
C6 H6 0.9800
C7 C8 1.500(5)
C7 H7A 0.9700
C7 H7B 0.9700
C9 C10 1.497(8)
C9 C11 1.512(8)
C10 H10A 0.9600
C10 H10B 0.9600
C10 H10C 0.9600
C11 H11A 0.9600
C11 H11B 0.9600
C11 H11C 0.9600
C13 H13A 0.9600
C13 H13B 0.9600
C13 H13C 0.9600
C15 H15A 0.9600
C15 H15B 0.9600
C15 H15C 0.9600

loop_
_geom_torsion_atom_site_label_1
_geom_torsion_atom_site_label_2
_geom_torsion_atom_site_label_3
_geom_torsion_atom_site_label_4
_geom_torsion
C8 N1 C1 C2 164.3(4)
C4 N1 C1 C2 -33.2(4)
C9 O1 C2 C1 127.8(4)
C9 O1 C2 C3 14.3(5)
N1 C1 C2 O1 -96.9(4)
N1 C1 C2 C3 15.3(4)
C9 O2 C3 C4 -133.9(4)
C9 O2 C3 C2 -21.0(4)
O1 C2 C3 O2 4.1(4)
C1 C2 C3 O2 -111.1(4)
O1 C2 C3 C4 121.6(4)
C1 C2 C3 C4 6.4(4)
C8 N1 C4 C5 -31.3(5)
C1 N1 C4 C5 167.1(3)
C8 N1 C4 C3 -161.3(3)
C1 N1 C4 C3 37.1(4)
O2 C3 C4 N1 87.0(4)
C2 C3 C4 N1 -25.5(4)
O2 C3 C4 C5 -38.8(5)
C2 C3 C4 C5 -151.3(3)
N1 C4 C5 C12 -76.1(4)
C3 C4 C5 C12 44.7(5)
N1 C4 C5 C6 51.5(4)
C3 C4 C5 C6 172.3(3)
C12 C5 C6 C14 -50.0(4)
C4 C5 C6 C14 178.5(3)
C12 C5 C6 C7 74.6(4)
C4 C5 C6 C7 -56.9(4)
C14 C6 C7 C8 164.2(3)
C5 C6 C7 C8 40.1(4)
C1 N1 C8 O3 -11.7(6)
C4 N1 C8 O3 -171.0(3)
C1 N1 C8 C7 170.6(3)
C4 N1 C8 C7 11.3(5)
C6 C7 C8 O3 166.6(3)
C6 C7 C8 N1 -15.7(5)
C2 O1 C9 O2 -27.4(5)
C2 O1 C9 C10 -144.0(4)
C2 O1 C9 C11 91.2(5)
C3 O2 C9 O1 30.2(5)
C3 O2 C9 C10 146.0(4)
C3 O2 C9 C11 -88.9(5)
C13 O4 C12 O5 -0.8(6)
C13 O4 C12 C5 173.6(3)
C4 C5 C12 O5 -122.4(4)
C6 C5 C12 O5 112.4(4)
C4 C5 C12 O4 63.2(5)
C6 C5 C12 O4 -62.0(4)
C15 O7 C14 O6 -4.2(8)
C15 O7 C14 C6 174.6(4)
C7 C6 C14 O6 -20.5(6)
C5 C6 C14 O6 104.4(5)
C7 C6 C14 O7 160.8(4)
C5 C6 C14 O7 -74.3(5)

loop_
_cod_related_entry_id
_cod_related_entry_database
_cod_related_entry_code
1 ChemSpider 17269996
